data_4313738
loop_
_publ_author_name
'Bernadette Salignac'
'Pascal V. Grundler'
'Sonia Cayemittes'
'Urban Frey'
'Rosario Scopelliti'
'Andr\'e E. Merbach'
'Roman Hedinger'
'Kaspar Hegetschweiler'
'Roger Alberto'
'Ulrich Prinz'
'Gerhard Raabe'
'Ulrich K\"olle'
'Syd Hall'

_publ_section_title
;
 Reactivity of the Organometallic fac-[(CO)3ReI(H2O)3]+ Aquaion. Kinetic
 and Thermodynamic Properties of H2O Substitution
;
_journal_name_full 'Inorganic Chemistry'
_journal_page_first 3516
_journal_page_last 3526
_journal_paper_doi 10.1021/ic0341744
_journal_volume 42
_journal_year 2003
_chemical_formula_moiety '2(C15 H10 N2 O4 Re), C F3 O3 S, N O3, 2(H2 O)'
_chemical_formula_sum 'C31 H24 F3 N5 O16 Re2 S'
_chemical_formula_weight 1184.02
_chemical_name_systematic
; 
 ? 
;
_space_group_IT_number 14
_symmetry_cell_setting monoclinic
_symmetry_space_group_name_Hall '-P 2ybc'
_symmetry_space_group_name_H-M 'P 1 21/c 1'
_atom_sites_solution_hydrogens geom
_atom_sites_solution_primary direct
_atom_sites_solution_secondary difmap
_audit_creation_method SHELXL-97
_cell_angle_alpha 90.00
_cell_angle_beta 100.764(13)
_cell_angle_gamma 90.00
_cell_formula_units_Z 4
_cell_length_a 13.413(3)
_cell_length_b 22.156(3)
_cell_length_c 12.5038(16)
_cell_measurement_reflns_used 3633
_cell_measurement_temperature 140(2)
_cell_measurement_theta_max 23.21115
_cell_measurement_theta_min 1.5282
_cell_volume 3650.5(11)
_computing_cell_refinement 'Oxford Diffraction, CrysAlis RED'
_computing_data_collection 'marresearch, mar345'
_computing_data_reduction 'Oxford Diffraction, CrysAlis RED'
_computing_molecular_graphics 'Bruker SHELXTL'
_computing_publication_material 'Bruker SHELXTL'
_computing_structure_refinement 'SHELXL-97 (Sheldrick, 1997)'
_computing_structure_solution 'SHELXS-97 (Sheldrick, 1990)'
_diffrn_ambient_temperature 140(2)
_diffrn_measured_fraction_theta_full 0.993
_diffrn_measured_fraction_theta_max 0.993
_diffrn_measurement_device_type 'marresearch mar345 IPDS'
_diffrn_measurement_method '60 images with deltaphi = 3 deg and exp. time = 180 sec.'
_diffrn_radiation_monochromator graphite
_diffrn_radiation_source 'fine-focus sealed tube'
_diffrn_radiation_type MoK\a
_diffrn_radiation_wavelength 0.71070
_diffrn_reflns_av_R_equivalents 0.0435
_diffrn_reflns_av_sigmaI/netI 0.0398
_diffrn_reflns_limit_h_max 15
_diffrn_reflns_limit_h_min -17
_diffrn_reflns_limit_k_max 28
_diffrn_reflns_limit_k_min -28
_diffrn_reflns_limit_l_max 16
_diffrn_reflns_limit_l_min -16
_diffrn_reflns_number 26642
_diffrn_reflns_theta_full 27.64
_diffrn_reflns_theta_max 27.64
_diffrn_reflns_theta_min 3.09
_exptl_absorpt_coefficient_mu 6.780
_exptl_absorpt_correction_T_max 0.7060
_exptl_absorpt_correction_T_min 0.2480
_exptl_absorpt_correction_type refdelf
_exptl_absorpt_process_details
; 
(See: Walker, N. & Stuart, D. (1983) Acta Cryst. A39, 158-166) 
;
_exptl_crystal_colour yellow
_exptl_crystal_density_diffrn 2.154
_exptl_crystal_density_method 'not measured'
_exptl_crystal_description prismatic
_exptl_crystal_F_000 2264
_exptl_crystal_size_max 0.32
_exptl_crystal_size_mid 0.26
_exptl_crystal_size_min 0.21
_refine_diff_density_max 2.039
_refine_diff_density_min -1.675
_refine_diff_density_rms 0.216
_refine_ls_extinction_coef 0.00053(7)
_refine_ls_extinction_expression Fc^*^=kFc[1+0.001xFc^2^\l^3^/sin(2\q)]^-1/4^
_refine_ls_extinction_method SHELXL
_refine_ls_goodness_of_fit_ref 1.079
_refine_ls_hydrogen_treatment mixed
_refine_ls_matrix_type full
_refine_ls_number_parameters 524
_refine_ls_number_reflns 8449
_refine_ls_number_restraints 0
_refine_ls_restrained_S_all 1.079
_refine_ls_R_factor_all 0.0525
_refine_ls_R_factor_gt 0.0395
_refine_ls_shift/su_max 0.001
_refine_ls_shift/su_mean 0.000
_refine_ls_structure_factor_coef Fsqd
_refine_ls_weighting_details 'calc w=1/[\s^2^(Fo^2^)+(0.0683P)^2^+0.8874P] where P=(Fo^2^+2Fc^2^)/3'
_refine_ls_weighting_scheme calc
_refine_ls_wR_factor_gt 0.1001
_refine_ls_wR_factor_ref 0.1133
_reflns_number_gt 6591
_reflns_number_total 8449
_reflns_threshold_expression >2sigma(I)
_cod_data_source_file ic0341744si20030217_060152.cif
_cod_data_source_block merb48
_cod_depositor_comments
;
The following automatic conversions were performed:

'_symmetry_cell_setting' value 'Monoclinic' changed to 'monoclinic'
according to the built-in table from CIF Core dictionary named
'cif_core.dic' version 2.4.1 from 2010-06-29.

Automatic conversion script
Id: cif_fix_values 1646 2011-03-28 12:23:43Z adriana 

2020-10-02
Z value and formula fixed to values more according to usual
chemical conventions.                 miguel
;
_cod_original_formula_weight 592.01
_cod_original_formula_moiety 'C15 H10 N2 O4 Re, 0.5(C F3 O3 S), 0.5(N O3), H2 O'
_cod_original_formula_units_Z 8
_cod_original_cell_volume 3650.3(9)
_cod_original_formula_sum 'C15.50 H12 F1.50 N2.50 O8 Re S0.50'
_cod_database_code 4313738

loop_
_symmetry_equiv_pos_as_xyz
'x, y, z'
'-x, y+1/2, -z+1/2'
'-x, -y, -z'
'x, -y-1/2, z-1/2'

loop_
_atom_site_label
_atom_site_type_symbol
_atom_site_fract_x
_atom_site_fract_y
_atom_site_fract_z
_atom_site_U_iso_or_equiv
_atom_site_adp_type
_atom_site_occupancy
_atom_site_symmetry_multiplicity
_atom_site_calc_flag
_atom_site_refinement_flags
_atom_site_disorder_assembly
_atom_site_disorder_group
Re1A Re 0.162243(19) 0.187447(10) 0.109656(18) 0.02680(9) Uani 1 1 d . . .
O1A O 0.3711(4) 0.2004(2) 0.0502(4) 0.0372(10) Uani 1 1 d . . .
O2A O 0.2503(5) 0.2133(3) 0.3500(4) 0.0488(13) Uani 1 1 d . . .
O3A O 0.1382(5) 0.3224(2) 0.0583(5) 0.0505(14) Uani 1 1 d . . .
O4A O 0.0086(4) 0.1723(2) 0.1379(4) 0.0383(10) Uani 1 1 d . . .
N1A N 0.0943(4) 0.1565(2) -0.0514(4) 0.0312(11) Uani 1 1 d . . .
N2A N 0.1674(4) 0.0892(2) 0.1222(4) 0.0270(10) Uani 1 1 d . . .
C1A C 0.2931(5) 0.1947(3) 0.0739(5) 0.0297(12) Uani 1 1 d . . .
C2A C 0.2183(5) 0.2043(3) 0.2611(5) 0.0349(14) Uani 1 1 d . . .
C3A C 0.1471(6) 0.2729(3) 0.0806(6) 0.0362(14) Uani 1 1 d . . .
C4A C 0.0541(6) 0.1905(4) -0.1371(6) 0.0427(17) Uani 1 1 d . . .
H4A H 0.0526 0.2331 -0.1290 0.051 Uiso 1 1 calc R . .
C5A C 0.0145(7) 0.1651(5) -0.2376(6) 0.058(3) Uani 1 1 d . . .
H5A H -0.0158 0.1903 -0.2963 0.070 Uiso 1 1 calc R . .
C6A C 0.0188(7) 0.1046(6) -0.2525(6) 0.064(3) Uani 1 1 d . . .
H6A H -0.0058 0.0878 -0.3223 0.077 Uiso 1 1 calc R . .
C7A C 0.0592(6) 0.0671(4) -0.1659(6) 0.0472(18) Uani 1 1 d . . .
C8A C 0.0962(5) 0.0956(3) -0.0647(5) 0.0344(14) Uani 1 1 d . . .
C9A C 0.1340(5) 0.0598(3) 0.0293(5) 0.0332(13) Uani 1 1 d . . .
C10A C 0.1355(6) -0.0036(3) 0.0230(8) 0.047(2) Uani 1 1 d . . .
C11A C 0.1712(6) -0.0372(3) 0.1191(7) 0.048(2) Uani 1 1 d . . .
H11A H 0.1736 -0.0801 0.1178 0.057 Uiso 1 1 calc R . .
C12A C 0.2019(6) -0.0061(3) 0.2130(8) 0.051(2) Uani 1 1 d . . .
H12A H 0.2246 -0.0274 0.2791 0.061 Uiso 1 1 calc R . .
C13A C 0.2000(6) 0.0573(3) 0.2130(6) 0.0382(15) Uani 1 1 d . . .
H13A H 0.2226 0.0782 0.2794 0.046 Uiso 1 1 calc R . .
C14A C 0.0652(6) 0.0019(4) -0.1701(8) 0.061(3) Uani 1 1 d . . .
H14A H 0.0446 -0.0180 -0.2380 0.073 Uiso 1 1 calc R . .
C15A C 0.0991(7) -0.0314(4) -0.0808(9) 0.057(2) Uani 1 1 d . . .
H15A H 0.0990 -0.0741 -0.0864 0.069 Uiso 1 1 calc R . .
Re1B Re 0.50626(2) 0.339895(10) 0.271508(19) 0.02873(9) Uani 1 1 d . . .
O1B O 0.2860(4) 0.3469(2) 0.3046(4) 0.0394(11) Uani 1 1 d . . .
O2B O 0.4261(5) 0.3394(3) 0.0246(4) 0.0577(16) Uani 1 1 d . . .
O3B O 0.4896(4) 0.2021(2) 0.2859(4) 0.0428(12) Uani 1 1 d . . .
O4B O 0.6660(4) 0.3444(2) 0.2540(4) 0.0340(10) Uani 1 1 d . . .
N1B N 0.5768(4) 0.3527(2) 0.4399(4) 0.0278(10) Uani 1 1 d . . .
N2B N 0.5284(4) 0.4370(2) 0.2848(4) 0.0292(11) Uani 1 1 d . . .
C1B C 0.3686(5) 0.3435(3) 0.2925(5) 0.0310(13) Uani 1 1 d . . .
C2B C 0.4565(6) 0.3382(3) 0.1166(5) 0.0378(15) Uani 1 1 d . . .
C3B C 0.4973(5) 0.2533(4) 0.2791(5) 0.0379(15) Uani 1 1 d . . .
C4B C 0.6030(5) 0.3102(3) 0.5157(5) 0.0338(14) Uani 1 1 d . . .
H4B H 0.5857 0.2694 0.4971 0.041 Uiso 1 1 calc R . .
C5B C 0.6546(5) 0.3229(4) 0.6206(5) 0.0383(15) Uani 1 1 d . . .
H5B H 0.6743 0.2911 0.6711 0.046 Uiso 1 1 calc R . .
C6B C 0.6767(5) 0.3817(3) 0.6505(5) 0.0388(15) Uani 1 1 d . . .
H6B H 0.7104 0.3911 0.7224 0.047 Uiso 1 1 calc R . .
C7B C 0.6494(5) 0.4278(3) 0.5743(5) 0.0329(13) Uani 1 1 d . . .
C8B C 0.6023(5) 0.4112(3) 0.4690(5) 0.0288(12) Uani 1 1 d . . .
C9B C 0.5743(5) 0.4566(3) 0.3869(5) 0.0285(12) Uani 1 1 d . . .
C10 C 0.5933(5) 0.5178(3) 0.4123(5) 0.0308(12) Uani 1 1 d . . .
C11B C 0.5629(5) 0.5598(3) 0.3276(6) 0.0400(15) Uani 1 1 d . . .
H11B H 0.5754 0.6016 0.3399 0.048 Uiso 1 1 calc R . .
C12B C 0.5150(6) 0.5397(3) 0.2274(5) 0.0346(14) Uani 1 1 d . . .
H12B H 0.4917 0.5677 0.1707 0.042 Uiso 1 1 calc R . .
C13B C 0.5008(5) 0.4783(3) 0.2095(5) 0.0349(14) Uani 1 1 d . . .
H13B H 0.4694 0.4653 0.1388 0.042 Uiso 1 1 calc R . .
C14B C 0.6669(5) 0.4909(3) 0.5983(6) 0.0388(15) Uani 1 1 d . . .
H14B H 0.6979 0.5028 0.6698 0.047 Uiso 1 1 calc R . .
C15B C 0.6401(5) 0.5335(3) 0.5212(6) 0.0367(14) Uani 1 1 d . . .
H15B H 0.6525 0.5748 0.5395 0.044 Uiso 1 1 calc R . .
S1 S -0.20400(16) 0.04918(9) 0.45220(14) 0.0435(4) Uani 1 1 d . . .
F1 F -0.2388(6) -0.0552(3) 0.3575(4) 0.084(2) Uani 1 1 d . . .
F2 F -0.2489(8) -0.0554(4) 0.5231(5) 0.126(4) Uani 1 1 d . . .
F3 F -0.1034(7) -0.0501(3) 0.4801(8) 0.121(3) Uani 1 1 d . . .
O8 O -0.1551(5) 0.0664(3) 0.5585(4) 0.0557(14) Uani 1 1 d . . .
O9 O -0.3091(5) 0.0626(4) 0.4266(6) 0.079(2) Uani 1 1 d . . .
O10 O -0.1543(6) 0.0642(3) 0.3637(5) 0.072(2) Uani 1 1 d . . .
C16 C -0.2001(8) -0.0322(4) 0.4536(7) 0.059(2) Uani 1 1 d . . .
O5 O 0.7691(7) 0.2471(4) 0.3698(6) 0.090(3) Uani 1 1 d . . .
O6 O 0.8623(6) 0.2364(3) 0.5285(6) 0.084(2) Uani 1 1 d . . .
O7 O 0.8422(8) 0.3207(3) 0.4525(8) 0.103(3) Uani 1 1 d . . .
N3 N 0.8242(5) 0.2672(3) 0.4506(5) 0.0417(13) Uani 1 1 d . . .
O11A O -0.0291(10) 0.1570(5) 0.3345(7) 0.127(5) Uani 1 1 d . . .
O11B O 0.6835(6) 0.3307(3) 0.0516(5) 0.0650(18) Uani 1 1 d . . .

loop_
_atom_site_aniso_label
_atom_site_aniso_U_11
_atom_site_aniso_U_22
_atom_site_aniso_U_33
_atom_site_aniso_U_23
_atom_site_aniso_U_13
_atom_site_aniso_U_12
Re1A 0.02715(15) 0.02539(13) 0.02772(13) -0.00049(8) 0.00478(9) -0.00032(8)
O1A 0.026(3) 0.043(2) 0.043(2) -0.002(2) 0.007(2) -0.0047(19)
O2A 0.053(4) 0.055(3) 0.036(2) -0.011(2) 0.002(2) -0.003(3)
O3A 0.068(4) 0.029(2) 0.057(3) 0.004(2) 0.019(3) 0.001(2)
O4A 0.029(3) 0.044(2) 0.044(3) 0.003(2) 0.012(2) 0.001(2)
N1A 0.031(3) 0.041(3) 0.021(2) -0.002(2) 0.005(2) -0.009(2)
N2A 0.027(3) 0.026(2) 0.030(2) 0.003(2) 0.011(2) 0.0002(18)
C1A 0.030(3) 0.027(3) 0.031(3) -0.003(2) 0.001(2) -0.002(2)
C2A 0.033(4) 0.037(3) 0.036(3) -0.005(3) 0.009(3) 0.003(3)
C3A 0.038(4) 0.034(3) 0.037(3) 0.004(3) 0.008(3) -0.001(3)
C4A 0.033(4) 0.061(5) 0.033(3) 0.013(3) 0.003(3) -0.004(3)
C5A 0.040(5) 0.104(8) 0.028(3) 0.011(4) -0.001(3) -0.022(5)
C6A 0.041(5) 0.119(8) 0.034(4) -0.031(5) 0.011(3) -0.029(5)
C7A 0.034(4) 0.067(5) 0.041(4) -0.017(4) 0.009(3) -0.020(3)
C8A 0.029(3) 0.045(3) 0.031(3) -0.013(3) 0.010(2) -0.013(3)
C9A 0.027(3) 0.033(3) 0.044(3) -0.012(3) 0.019(3) -0.009(2)
C10A 0.032(4) 0.033(3) 0.088(6) -0.021(4) 0.039(4) -0.011(3)
C11A 0.042(4) 0.023(3) 0.088(6) 0.011(3) 0.039(4) 0.005(3)
C12A 0.040(4) 0.041(4) 0.080(6) 0.022(4) 0.032(4) 0.012(3)
C13A 0.035(4) 0.036(3) 0.048(4) 0.007(3) 0.019(3) 0.008(3)
C14A 0.037(4) 0.077(6) 0.074(6) -0.051(5) 0.026(4) -0.025(4)
C15A 0.041(5) 0.045(4) 0.096(7) -0.034(5) 0.037(5) -0.017(3)
Re1B 0.02985(15) 0.02748(13) 0.02790(14) -0.00273(9) 0.00291(10) -0.00166(9)
O1B 0.024(3) 0.048(3) 0.045(3) -0.001(2) 0.003(2) 0.0012(19)
O2B 0.074(5) 0.059(3) 0.035(3) -0.004(2) -0.006(3) -0.008(3)
O3B 0.059(4) 0.024(2) 0.045(3) -0.007(2) 0.009(2) -0.001(2)
O4B 0.031(3) 0.040(2) 0.032(2) -0.0039(18) 0.0089(19) 0.0008(18)
N1B 0.023(3) 0.035(2) 0.024(2) -0.003(2) 0.0021(19) 0.001(2)
N2B 0.030(3) 0.028(2) 0.029(2) -0.001(2) 0.006(2) 0.002(2)
C1B 0.039(4) 0.025(3) 0.027(3) -0.006(2) 0.001(3) -0.008(2)
C2B 0.048(4) 0.037(3) 0.027(3) -0.001(3) 0.004(3) 0.000(3)
C3B 0.033(4) 0.056(4) 0.023(3) -0.005(3) 0.002(2) 0.003(3)
C4B 0.036(4) 0.032(3) 0.035(3) 0.005(3) 0.011(3) 0.006(2)
C5B 0.031(4) 0.054(4) 0.029(3) 0.007(3) 0.002(3) 0.005(3)
C6B 0.026(3) 0.058(4) 0.032(3) 0.001(3) 0.005(3) 0.003(3)
C7B 0.023(3) 0.043(3) 0.034(3) -0.011(3) 0.008(2) -0.005(3)
C8B 0.022(3) 0.035(3) 0.031(3) -0.006(2) 0.008(2) 0.001(2)
C9B 0.018(3) 0.035(3) 0.033(3) -0.004(2) 0.007(2) -0.002(2)
C10 0.019(3) 0.034(3) 0.041(3) -0.005(3) 0.009(2) 0.001(2)
C11B 0.029(4) 0.028(3) 0.064(4) -0.001(3) 0.013(3) -0.004(2)
C12B 0.047(4) 0.020(3) 0.035(3) 0.004(2) 0.003(3) 0.006(2)
C13B 0.027(3) 0.037(3) 0.038(3) 0.002(3) -0.001(3) -0.003(2)
C14B 0.026(3) 0.055(4) 0.038(3) -0.013(3) 0.012(3) -0.003(3)
C15B 0.024(3) 0.038(3) 0.049(4) -0.016(3) 0.012(3) -0.006(3)
S1 0.0447(11) 0.0471(9) 0.0371(8) -0.0042(7) 0.0032(7) -0.0008(8)
F1 0.127(6) 0.054(3) 0.057(3) -0.007(3) -0.019(3) -0.003(3)
F2 0.207(10) 0.107(5) 0.062(3) -0.001(4) 0.023(5) -0.093(6)
F3 0.108(6) 0.060(3) 0.165(8) -0.018(4) -0.055(5) 0.022(4)
O8 0.055(4) 0.062(3) 0.045(3) -0.008(3) -0.005(3) -0.005(3)
O9 0.052(4) 0.094(5) 0.080(4) -0.027(4) -0.014(3) 0.013(4)
O10 0.102(6) 0.058(4) 0.061(4) -0.003(3) 0.034(4) -0.009(4)
C16 0.080(7) 0.045(4) 0.047(4) 0.007(4) 0.002(4) -0.007(4)
O5 0.100(7) 0.085(5) 0.065(4) -0.009(4) -0.032(4) 0.001(5)
O6 0.096(6) 0.080(5) 0.061(4) 0.007(4) -0.025(4) 0.027(4)
O7 0.130(9) 0.061(4) 0.123(8) 0.021(5) 0.041(7) -0.032(5)
N3 0.035(3) 0.039(3) 0.050(3) 0.006(3) 0.005(3) 0.007(2)
O11A 0.182(11) 0.145(8) 0.076(5) -0.047(5) 0.077(6) -0.095(8)
O11B 0.092(6) 0.061(3) 0.047(3) -0.004(3) 0.027(3) -0.016(4)

loop_
_atom_type_symbol
_atom_type_description
_atom_type_scat_dispersion_real
_atom_type_scat_dispersion_imag
_atom_type_scat_source
C C 0.0033 0.0016 'International Tables Vol C Tables 4.2.6.8 and 6.1.1.4'
H H 0.0000 0.0000 'International Tables Vol C Tables 4.2.6.8 and 6.1.1.4'
N N 0.0061 0.0033 'International Tables Vol C Tables 4.2.6.8 and 6.1.1.4'
O O 0.0106 0.0060 'International Tables Vol C Tables 4.2.6.8 and 6.1.1.4'
F F 0.0171 0.0103 'International Tables Vol C Tables 4.2.6.8 and 6.1.1.4'
S S 0.1246 0.1234 'International Tables Vol C Tables 4.2.6.8 and 6.1.1.4'
Re Re -1.0185 7.2310 'International Tables Vol C Tables 4.2.6.8 and 6.1.1.4'

loop_
_geom_angle_atom_site_label_1
_geom_angle_atom_site_label_2
_geom_angle_atom_site_label_3
_geom_angle
_geom_angle_site_symmetry_1
_geom_angle_site_symmetry_3
_geom_angle_publ_flag
C1A Re1A C3A 86.7(3) . . ?
C1A Re1A C2A 90.4(3) . . ?
C3A Re1A C2A 90.2(3) . . ?
C1A Re1A N1A 93.2(2) . . ?
C3A Re1A N1A 97.1(2) . . ?
C2A Re1A N1A 172.0(2) . . ?
C1A Re1A O4A 174.3(2) . . ?
C3A Re1A O4A 96.4(3) . . ?
C2A Re1A O4A 94.4(2) . . ?
N1A Re1A O4A 81.7(2) . . ?
C1A Re1A N2A 94.8(2) . . ?
C3A Re1A N2A 172.8(2) . . ?
C2A Re1A N2A 96.9(2) . . ?
N1A Re1A N2A 75.7(2) . . ?
O4A Re1A N2A 81.55(19) . . ?
C4A N1A C8A 118.3(6) . . ?
C4A N1A Re1A 127.2(5) . . ?
C8A N1A Re1A 114.5(4) . . ?
C9A N2A C13A 119.0(6) . . ?
C9A N2A Re1A 115.0(4) . . ?
C13A N2A Re1A 126.0(4) . . ?
O1A C1A Re1A 178.0(6) . . ?
O2A C2A Re1A 178.9(7) . . ?
O3A C3A Re1A 176.6(6) . . ?
N1A C4A C5A 121.8(8) . . ?
C6A C5A C4A 120.3(8) . . ?
C5A C6A C7A 120.2(7) . . ?
C6A C7A C8A 116.7(8) . . ?
C6A C7A C14A 125.7(8) . . ?
C8A C7A C14A 117.6(8) . . ?
N1A C8A C7A 122.6(7) . . ?
N1A C8A C9A 117.4(5) . . ?
C7A C8A C9A 120.0(7) . . ?
N2A C9A C10A 122.0(7) . . ?
N2A C9A C8A 117.1(5) . . ?
C10A C9A C8A 120.9(6) . . ?
C9A C10A C11A 118.8(7) . . ?
C9A C10A C15A 118.2(8) . . ?
C11A C10A C15A 123.0(7) . . ?
C12A C11A C10A 117.8(6) . . ?
C11A C12A C13A 120.3(7) . . ?
N2A C13A C12A 122.0(7) . . ?
C15A C14A C7A 121.9(7) . . ?
C14A C15A C10A 121.4(7) . . ?
C1B Re1B C3B 87.9(3) . . ?
C1B Re1B C2B 88.7(3) . . ?
C3B Re1B C2B 91.0(3) . . ?
C1B Re1B N1B 96.8(2) . . ?
C3B Re1B N1B 95.9(2) . . ?
C2B Re1B N1B 171.3(3) . . ?
C1B Re1B N2B 94.0(2) . . ?
C3B Re1B N2B 172.4(2) . . ?
C2B Re1B N2B 96.5(2) . . ?
N1B Re1B N2B 76.50(19) . . ?
C1B Re1B O4B 174.5(2) . . ?
C3B Re1B O4B 97.0(2) . . ?
C2B Re1B O4B 93.6(3) . . ?
N1B Re1B O4B 80.40(18) . . ?
N2B Re1B O4B 80.85(18) . . ?
C4B N1B C8B 117.4(5) . . ?
C4B N1B Re1B 127.4(4) . . ?
C8B N1B Re1B 115.1(4) . . ?
C13B N2B C9B 117.5(5) . . ?
C13B N2B Re1B 128.1(4) . . ?
C9B N2B Re1B 114.3(4) . . ?
O1B C1B Re1B 178.7(5) . . ?
O2B C2B Re1B 177.5(6) . . ?
O3B C3B Re1B 177.7(6) . . ?
N1B C4B C5B 122.9(6) . . ?
C6B C5B C4B 119.5(6) . . ?
C5B C6B C7B 119.4(6) . . ?
C6B C7B C8B 117.8(6) . . ?
C6B C7B C14B 123.7(6) . . ?
C8B C7B C14B 118.6(6) . . ?
N1B C8B C7B 122.9(6) . . ?
N1B C8B C9B 116.9(5) . . ?
C7B C8B C9B 120.1(6) . . ?
N2B C9B C10 122.9(6) . . ?
N2B C9B C8B 117.0(5) . . ?
C10 C9B C8B 120.1(5) . . ?
C9B C10 C11B 116.8(6) . . ?
C9B C10 C15B 118.5(6) . . ?
C11B C10 C15B 124.6(6) . . ?
C12B C11B C10 119.5(6) . . ?
C11B C12B C13B 119.5(6) . . ?
N2B C13B C12B 123.7(6) . . ?
C15B C14B C7B 121.2(6) . . ?
C14B C15B C10 121.5(6) . . ?
O9 S1 O8 114.8(4) . . ?
O9 S1 O10 111.3(5) . . ?
O8 S1 O10 117.4(4) . . ?
O9 S1 C16 103.8(5) . . ?
O8 S1 C16 104.6(4) . . ?
O10 S1 C16 102.9(4) . . ?
F2 C16 F1 107.2(8) . . ?
F2 C16 F3 107.8(9) . . ?
F1 C16 F3 108.0(9) . . ?
F2 C16 S1 112.8(8) . . ?
F1 C16 S1 111.8(6) . . ?
F3 C16 S1 109.0(7) . . ?
O7 N3 O5 117.6(8) . . ?
O7 N3 O6 118.7(8) . . ?
O5 N3 O6 123.7(7) . . ?

loop_
_geom_bond_atom_site_label_1
_geom_bond_atom_site_label_2
_geom_bond_distance
_geom_bond_site_symmetry_2
_geom_bond_publ_flag
Re1A C1A 1.898(7) . ?
Re1A C3A 1.931(7) . ?
Re1A C2A 1.938(7) . ?
Re1A N1A 2.161(5) . ?
Re1A O4A 2.181(5) . ?
Re1A N2A 2.183(5) . ?
O1A C1A 1.146(8) . ?
O2A C2A 1.133(8) . ?
O3A C3A 1.132(8) . ?
N1A C4A 1.338(9) . ?
N1A C8A 1.362(8) . ?
N2A C9A 1.334(8) . ?
N2A C13A 1.339(8) . ?
C4A C5A 1.388(11) . ?
C5A C6A 1.356(15) . ?
C6A C7A 1.392(14) . ?
C7A C8A 1.418(9) . ?
C7A C14A 1.449(13) . ?
C8A C9A 1.429(10) . ?
C9A C10A 1.408(9) . ?
C10A C11A 1.419(12) . ?
C10A C15A 1.437(12) . ?
C11A C12A 1.356(13) . ?
C12A C13A 1.406(10) . ?
C14A C15A 1.344(14) . ?
Re1B C1B 1.915(7) . ?
Re1B C3B 1.926(8) . ?
Re1B C2B 1.927(6) . ?
Re1B N1B 2.160(5) . ?
Re1B N2B 2.174(5) . ?
Re1B O4B 2.196(5) . ?
O1B C1B 1.148(9) . ?
O2B C2B 1.147(8) . ?
O3B C3B 1.144(9) . ?
N1B C4B 1.336(8) . ?
N1B C8B 1.372(8) . ?
N2B C13B 1.314(8) . ?
N2B C9B 1.380(8) . ?
C4B C5B 1.393(9) . ?
C5B C6B 1.374(11) . ?
C6B C7B 1.397(10) . ?
C7B C8B 1.398(8) . ?
C7B C14B 1.442(10) . ?
C8B C9B 1.435(9) . ?
C9B C10 1.406(8) . ?
C10 C11B 1.411(10) . ?
C10 C15B 1.431(9) . ?
C11B C12B 1.370(10) . ?
C12B C13B 1.387(9) . ?
C14B C15B 1.349(10) . ?
S1 O9 1.418(7) . ?
S1 O8 1.420(5) . ?
S1 O10 1.433(7) . ?
S1 C16 1.803(9) . ?
F1 C16 1.320(10) . ?
F2 C16 1.289(11) . ?
F3 C16 1.337(13) . ?
O5 N3 1.219(9) . ?
O6 N3 1.221(8) . ?
O7 N3 1.209(9) . ?
